data_7125703
loop_
_publ_author_name
'Fu, Wei'
'Wang, Lianhui'
'Yang, Zi'
'Shen, Jiang-Shan'
'Tang, Fei'
'Zhang, Jiayi'
'Cui, Xiuling'

_publ_section_title
;
 Facile access to versatile aza-macrolides through iridium-catalysed
 cascade allyl-amination/macrolactonization.
;
_journal_issue 6
_journal_name_full 'Chemical communications (Cambridge, England)'
_journal_page_first 960
_journal_page_last 963
_journal_paper_doi 10.1039/c9cc07372h
_journal_volume 56
_journal_year 2020
_chemical_formula_moiety 'C22 H22 N2 O4'
_chemical_formula_sum 'C22 H22 N2 O4'
_chemical_formula_weight 378.41
_space_group_crystal_system monoclinic
_space_group_IT_number 14
_space_group_name_Hall '-P 2yn'
_space_group_name_H-M_alt 'P 1 21/n 1'
_atom_sites_solution_hydrogens mixed
_audit_creation_date 2019-11-02
_audit_creation_method
;
Olex2 1.2
(compiled 2017.03.28 svn.r3405 for OlexSys, GUI svn.r5337)
;
_audit_update_record
;
2019-11-04 deposited with the CCDC.	2019-12-06 downloaded from the CCDC.
;
_cell_angle_alpha 90
_cell_angle_beta 102.505(6)
_cell_angle_gamma 90
_cell_formula_units_Z 4
_cell_length_a 13.7113(9)
_cell_length_b 9.7397(5)
_cell_length_c 14.7226(8)
_cell_measurement_reflns_used 1701
_cell_measurement_temperature 293.1(2)
_cell_measurement_theta_max 25.8460
_cell_measurement_theta_min 4.4520
_cell_volume 1919.5(2)
_computing_cell_refinement 'CrysAlisPro 1.171.38.41 (Rigaku OD, 2015)'
_computing_data_collection 'CrysAlisPro 1.171.38.41 (Rigaku OD, 2015)'
_computing_data_reduction 'CrysAlisPro 1.171.38.41 (Rigaku OD, 2015)'
_computing_molecular_graphics 'Olex2 (Dolomanov et al., 2009)'
_computing_publication_material 'Olex2 (Dolomanov et al., 2009)'
_computing_structure_refinement 'ShelXL (Sheldrick, 2015)'
_computing_structure_solution 'SHELXT 2014/5 (Sheldrick, 2014)'
_diffrn_ambient_temperature 293.1(2)
_diffrn_detector 'CCD plate'
_diffrn_detector_area_resol_mean 16.1213
_diffrn_detector_type Eos
_diffrn_measured_fraction_theta_full 0.998
_diffrn_measured_fraction_theta_max 0.833
_diffrn_measurement_details
;
List of Runs (angles in degrees, time in seconds):

  # Type    Start    End  Width  t~exp~   \w     \q     \k     \f   Frames
#--------------------------------------------------------------------------
  1  \w    -38.00  25.00   1.00    7.50    --   15.49 -38.00  30.00   63
  2  \w    -14.00  59.00   1.00    7.50    --   15.49  19.00 -90.00   73
  3  \w    -36.00  -9.00   1.00    7.50    --   15.49 -57.00 -90.00   27
  4  \w     37.00  82.00   1.00    7.50    --   15.49 178.00-150.00   45
;
_diffrn_measurement_device 'four-circle diffractometer'
_diffrn_measurement_device_type 'Xcalibur, Eos, Gemini'
_diffrn_measurement_method '\w scans'
_diffrn_orient_matrix_type 'CrysAlisPro convention (1999,Acta A55,543-557)'
_diffrn_orient_matrix_UB_11 -0.0206557000
_diffrn_orient_matrix_UB_12 -0.0516707000
_diffrn_orient_matrix_UB_13 -0.0324728000
_diffrn_orient_matrix_UB_21 0.0479229000
_diffrn_orient_matrix_UB_22 -0.0127100000
_diffrn_orient_matrix_UB_23 -0.0090568000
_diffrn_orient_matrix_UB_31 0.0092259000
_diffrn_orient_matrix_UB_32 -0.0497067000
_diffrn_orient_matrix_UB_33 0.0360569000
_diffrn_radiation_monochromator graphite
_diffrn_radiation_probe x-ray
_diffrn_radiation_type MoK\a
_diffrn_radiation_wavelength 0.71073
_diffrn_reflns_av_R_equivalents 0.0279
_diffrn_reflns_av_unetI/netI 0.0600
_diffrn_reflns_Laue_measured_fraction_full 0.998
_diffrn_reflns_Laue_measured_fraction_max 0.833
_diffrn_reflns_limit_h_max 18
_diffrn_reflns_limit_h_min -18
_diffrn_reflns_limit_k_max 8
_diffrn_reflns_limit_k_min -13
_diffrn_reflns_limit_l_max 18
_diffrn_reflns_limit_l_min -20
_diffrn_reflns_number 8543
_diffrn_reflns_point_group_measured_fraction_full 0.998
_diffrn_reflns_point_group_measured_fraction_max 0.833
_diffrn_reflns_theta_full 25.242
_diffrn_reflns_theta_max 29.326
_diffrn_reflns_theta_min 3.523
_diffrn_source 'fine-focus sealed X-ray tube'
_diffrn_source_type 'Enhance (Mo) X-ray Source'
_exptl_absorpt_coefficient_mu 0.091
_exptl_absorpt_correction_T_max 1.00000
_exptl_absorpt_correction_T_min 0.83895
_exptl_absorpt_correction_type multi-scan
_exptl_absorpt_process_details
;
CrysAlisPro 1.171.38.41 (Rigaku Oxford Diffraction, 2015)
Empirical absorption correction using spherical harmonics,
 implemented in SCALE3 ABSPACK scaling algorithm.
;
_exptl_crystal_colour colourless
_exptl_crystal_colour_primary colourless
_exptl_crystal_density_diffrn 1.309
_exptl_crystal_description plate
_exptl_crystal_F_000 800
_exptl_crystal_size_max 0.36
_exptl_crystal_size_mid 0.35
_exptl_crystal_size_min 0.18
_refine_diff_density_max 0.211
_refine_diff_density_min -0.224
_refine_diff_density_rms 0.049
_refine_ls_extinction_method none
_refine_ls_goodness_of_fit_ref 1.026
_refine_ls_hydrogen_treatment mixed
_refine_ls_matrix_type full
_refine_ls_number_parameters 261
_refine_ls_number_reflns 4391
_refine_ls_number_restraints 0
_refine_ls_restrained_S_all 1.026
_refine_ls_R_factor_all 0.1199
_refine_ls_R_factor_gt 0.0629
_refine_ls_shift/su_max 0.000
_refine_ls_shift/su_mean 0.000
_refine_ls_structure_factor_coef Fsqd
_refine_ls_weighting_details 'w=1/[\s^2^(Fo^2^)+(0.0580P)^2^+0.1125P] where P=(Fo^2^+2Fc^2^)/3'
_refine_ls_weighting_scheme calc
_refine_ls_wR_factor_gt 0.1194
_refine_ls_wR_factor_ref 0.1471
_reflns_Friedel_coverage 0.000
_reflns_number_gt 2512
_reflns_number_total 4391
_reflns_threshold_expression 'I > 2\s(I)'
_cod_data_source_file c9cc07372h2.cif
_cod_data_source_block syn-3a
_cod_depositor_comments 'Adding full bibliography for 7125703--7125707.cif.'
_cod_database_code 7125703
_shelx_shelxl_version_number 2018/1
_shelx_space_group_comment
;
The symmetry employed for this shelxl refinement is uniquely defined
by the following loop, which should always be used as a source of
symmetry information in preference to the above space-group names.
They are only intended as comments.
;
_reflns_odcompleteness_completeness 99.66
_reflns_odcompleteness_iscentric 1
_reflns_odcompleteness_theta 26.32
_olex2_refinement_description
;
1. Fixed Uiso
 At 1.2 times of:
  All C(H) groups, All C(H,H) groups
2.a Ternary CH refined with riding coordinates:
 C21(H21), C18(H18)
2.b Secondary CH2 refined with riding coordinates:
 C00I(H00A,H00B), C22(H22A,H22B)
2.c Aromatic/amide H refined with riding coordinates:
 C6(H6), C3(H3), C5(H5), C13(H13), C16(H16), C4(H4), C9(H9), C19(H19),
 C14(H14), C15(H15)
2.d X=CH2 refined with riding coordinates:
 C20(H20A,H20B), C10(H10A,H10B)
;
_olex2_submission_special_instructions 'No special instructions were received'
_oxdiff_exptl_absorpt_empirical_details
;
Empirical correction (ABSPACK) includes:
- Absorption correction using spherical harmonics
- Frame scaling
;
_oxdiff_exptl_absorpt_empirical_full_max 1.217
_oxdiff_exptl_absorpt_empirical_full_min 0.906

loop_
_space_group_symop_operation_xyz
'x, y, z'
'-x+1/2, y+1/2, -z+1/2'
'-x, -y, -z'
'x-1/2, -y-1/2, z-1/2'

loop_
_atom_site_label
_atom_site_type_symbol
_atom_site_fract_x
_atom_site_fract_y
_atom_site_fract_z
_atom_site_U_iso_or_equiv
_atom_site_adp_type
_atom_site_occupancy
_atom_site_site_symmetry_order
_atom_site_calc_flag
_atom_site_refinement_flags_posn
O1 O 0.72107(12) 0.78112(15) 0.39023(9) 0.0488(4) Uani 1 1 d .
O3 O 0.79266(11) 0.29674(15) 0.58276(10) 0.0504(4) Uani 1 1 d .
O2 O 0.85948(12) 0.65112(16) 0.42545(10) 0.0530(4) Uani 1 1 d .
O4 O 0.81886(12) 0.35439(16) 0.44234(10) 0.0537(4) Uani 1 1 d .
N1 N 0.88561(15) 0.55991(19) 0.60411(14) 0.0479(5) Uani 1 1 d .
N2 N 0.65993(16) 0.4983(2) 0.34009(13) 0.0477(5) Uani 1 1 d .
C12 C 0.65189(16) 0.3346(2) 0.46305(13) 0.0409(5) Uani 1 1 d .
C1 C 0.85013(15) 0.6866(2) 0.62026(14) 0.0387(5) Uani 1 1 d .
C2 C 0.80815(15) 0.7750(2) 0.54600(13) 0.0390(5) Uani 1 1 d .
C21 C 0.91417(16) 0.4523(2) 0.67240(14) 0.0436(5) Uani 1 1 d .
H21 H 0.870583 0.458165 0.716955 0.052 Uiso 1 1 calc R
C11 C 0.60537(16) 0.4192(2) 0.38775(14) 0.0419(5) Uani 1 1 d .
C6 C 0.85065(16) 0.7313(2) 0.71071(14) 0.0426(5) Uani 1 1 d .
H6 H 0.876865 0.674642 0.760926 0.051 Uiso 1 1 calc R
C17 C 0.76145(17) 0.3296(2) 0.49172(14) 0.0411(5) Uani 1 1 d .
C7 C 0.80121(17) 0.7296(2) 0.44970(14) 0.0421(5) Uani 1 1 d .
C3 C 0.77136(17) 0.9029(2) 0.56463(15) 0.0483(6) Uani 1 1 d .
H3 H 0.743985 0.960676 0.515394 0.058 Uiso 1 1 calc R
C5 C 0.81297(17) 0.8575(2) 0.72625(15) 0.0488(6) Uani 1 1 d .
H5 H 0.813238 0.884479 0.786900 0.059 Uiso 1 1 calc R
C18 C 0.62095(17) 0.6177(2) 0.28470(14) 0.0468(6) Uani 1 1 d .
H18 H 0.565215 0.653805 0.309407 0.056 Uiso 1 1 calc R
C00I C 0.89756(17) 0.3138(2) 0.62449(16) 0.0507(6) Uani 1 1 d .
H00A H 0.936446 0.307880 0.576876 0.061 Uiso 1 1 calc R
H00B H 0.919406 0.241212 0.669415 0.061 Uiso 1 1 calc R
C13 C 0.59295(19) 0.2600(2) 0.51177(15) 0.0501(6) Uani 1 1 d .
H13 H 0.623788 0.205331 0.561526 0.060 Uiso 1 1 calc R
C16 C 0.50069(18) 0.4209(2) 0.36504(16) 0.0530(6) Uani 1 1 d .
H16 H 0.468243 0.473970 0.315058 0.064 Uiso 1 1 calc R
C22 C 0.69990(19) 0.7291(2) 0.29562(13) 0.0518(6) Uani 1 1 d .
H22A H 0.760483 0.692049 0.281239 0.062 Uiso 1 1 calc R
H22B H 0.676496 0.803320 0.252508 0.062 Uiso 1 1 calc R
C4 C 0.77470(18) 0.9453(2) 0.65372(16) 0.0524(6) Uani 1 1 d .
H4 H 0.751530 1.031867 0.665289 0.063 Uiso 1 1 calc R
C9 C 1.02038(19) 0.4661(2) 0.72534(16) 0.0554(6) Uani 1 1 d .
H9 H 1.069035 0.479173 0.690901 0.066 Uiso 1 1 calc R
C19 C 0.58225(19) 0.5891(3) 0.18327(16) 0.0605(7) Uani 1 1 d .
H19 H 0.558867 0.663544 0.145228 0.073 Uiso 1 1 calc R
C14 C 0.4903(2) 0.2655(3) 0.48801(17) 0.0601(7) Uani 1 1 d .
H14 H 0.452028 0.215133 0.521147 0.072 Uiso 1 1 calc R
C15 C 0.44507(19) 0.3471(3) 0.41396(17) 0.0612(7) Uani 1 1 d .
H15 H 0.375734 0.351672 0.397351 0.073 Uiso 1 1 calc R
C20 C 0.5786(2) 0.4715(3) 0.14456(19) 0.0803(9) Uani 1 1 d .
H20A H 0.601187 0.394201 0.180005 0.096 Uiso 1 1 calc R
H20B H 0.553295 0.463019 0.080894 0.096 Uiso 1 1 calc R
C10 C 1.0497(2) 0.4613(3) 0.81478(19) 0.0837(10) Uani 1 1 d .
H10A H 1.003429 0.448365 0.851751 0.100 Uiso 1 1 calc R
H10B H 1.117177 0.470744 0.842200 0.100 Uiso 1 1 calc R
H1 H 0.8938(15) 0.546(2) 0.5530(14) 0.035(6) Uiso 1 1 d .
H2 H 0.726(2) 0.489(3) 0.3550(16) 0.064(8) Uiso 1 1 d .

loop_
_atom_site_aniso_label
_atom_site_aniso_U_11
_atom_site_aniso_U_22
_atom_site_aniso_U_33
_atom_site_aniso_U_23
_atom_site_aniso_U_13
_atom_site_aniso_U_12
O1 0.0555(10) 0.0484(9) 0.0401(8) 0.0023(7) 0.0051(7) 0.0060(8)
O3 0.0468(9) 0.0512(10) 0.0476(8) 0.0070(7) -0.0018(7) -0.0022(8)
O2 0.0586(10) 0.0581(10) 0.0453(8) 0.0015(8) 0.0177(7) 0.0119(9)
O4 0.0474(10) 0.0643(11) 0.0500(9) -0.0001(8) 0.0121(8) 0.0079(8)
N1 0.0632(14) 0.0455(12) 0.0364(11) 0.0006(10) 0.0139(9) 0.0107(10)
N2 0.0420(12) 0.0483(12) 0.0512(11) 0.0078(9) 0.0064(9) 0.0044(10)
C12 0.0420(12) 0.0393(12) 0.0394(11) -0.0082(10) 0.0047(9) -0.0005(10)
C1 0.0336(11) 0.0395(12) 0.0431(11) -0.0033(10) 0.0084(9) -0.0037(10)
C2 0.0385(12) 0.0401(12) 0.0393(11) -0.0006(10) 0.0102(9) -0.0019(10)
C21 0.0431(13) 0.0461(13) 0.0404(11) 0.0026(10) 0.0062(9) 0.0026(11)
C11 0.0421(13) 0.0399(12) 0.0415(11) -0.0068(10) 0.0043(10) 0.0015(11)
C6 0.0417(12) 0.0460(13) 0.0394(11) -0.0014(10) 0.0072(9) -0.0018(11)
C17 0.0479(13) 0.0323(12) 0.0402(12) -0.0042(10) 0.0036(10) 0.0038(10)
C7 0.0473(13) 0.0375(12) 0.0431(12) 0.0051(10) 0.0130(10) -0.0017(11)
C3 0.0523(15) 0.0417(13) 0.0500(13) 0.0012(11) 0.0093(11) 0.0034(11)
C5 0.0484(14) 0.0538(15) 0.0462(12) -0.0118(12) 0.0150(11) -0.0041(12)
C18 0.0476(14) 0.0500(14) 0.0409(11) 0.0033(11) 0.0052(10) 0.0073(12)
C00I 0.0464(14) 0.0464(13) 0.0524(13) 0.0041(11) -0.0050(10) 0.0074(12)
C13 0.0566(16) 0.0487(14) 0.0439(12) -0.0018(11) 0.0085(11) -0.0061(12)
C16 0.0428(14) 0.0552(15) 0.0566(14) 0.0011(12) 0.0012(11) 0.0024(12)
C22 0.0640(16) 0.0542(14) 0.0357(11) 0.0056(11) 0.0072(10) 0.0024(13)
C4 0.0593(16) 0.0407(13) 0.0586(14) -0.0067(12) 0.0156(12) 0.0085(12)
C9 0.0499(15) 0.0554(15) 0.0565(14) -0.0001(12) 0.0022(11) 0.0007(12)
C19 0.0641(17) 0.0640(17) 0.0486(14) 0.0011(13) 0.0018(12) 0.0070(14)
C14 0.0566(17) 0.0655(17) 0.0607(15) -0.0065(13) 0.0182(13) -0.0129(14)
C15 0.0414(14) 0.0706(17) 0.0705(16) -0.0084(15) 0.0098(12) -0.0027(14)
C20 0.090(2) 0.087(2) 0.0609(16) -0.0142(16) 0.0084(16) 0.0095(18)
C10 0.080(2) 0.086(2) 0.0696(18) 0.0175(16) -0.0181(15) -0.0203(18)

loop_
_atom_type_symbol
_atom_type_description
_atom_type_scat_dispersion_real
_atom_type_scat_dispersion_imag
_atom_type_scat_source
C C 0.0033 0.0016 'International Tables Vol C Tables 4.2.6.8 and 6.1.1.4'
H H 0.0000 0.0000 'International Tables Vol C Tables 4.2.6.8 and 6.1.1.4'
N N 0.0061 0.0033 'International Tables Vol C Tables 4.2.6.8 and 6.1.1.4'
O O 0.0106 0.0060 'International Tables Vol C Tables 4.2.6.8 and 6.1.1.4'

loop_
_geom_angle_atom_site_label_1
_geom_angle_atom_site_label_2
_geom_angle_atom_site_label_3
_geom_angle
C7 O1 C22 117.38(17)
C17 O3 C00I 117.74(17)
C1 N1 C21 125.90(19)
C1 N1 H1 116.4(15)
C21 N1 H1 117.6(15)
C11 N2 C18 124.2(2)
C11 N2 H2 117.1(16)
C18 N2 H2 116.9(16)
C11 C12 C17 120.1(2)
C13 C12 C11 119.5(2)
C13 C12 C17 120.3(2)
N1 C1 C2 121.10(18)
N1 C1 C6 121.20(19)
C6 C1 C2 117.66(19)
C1 C2 C7 119.63(19)
C3 C2 C1 119.79(18)
C3 C2 C7 120.56(19)
N1 C21 H21 108.1
N1 C21 C00I 109.29(17)
N1 C21 C9 112.48(19)
C00I C21 H21 108.1
C9 C21 H21 108.1
C9 C21 C00I 110.61(18)
N2 C11 C12 121.7(2)
N2 C11 C16 121.1(2)
C16 C11 C12 117.2(2)
C1 C6 H6 119.6
C5 C6 C1 120.9(2)
C5 C6 H6 119.6
O3 C17 C12 112.09(19)
O4 C17 O3 122.4(2)
O4 C17 C12 125.46(19)
O1 C7 C2 112.92(19)
O2 C7 O1 122.70(19)
O2 C7 C2 124.4(2)
C2 C3 H3 119.3
C4 C3 C2 121.4(2)
C4 C3 H3 119.3
C6 C5 H5 119.3
C6 C5 C4 121.33(19)
C4 C5 H5 119.3
N2 C18 H18 107.5
N2 C18 C22 110.21(18)
N2 C18 C19 114.69(19)
C22 C18 H18 107.5
C19 C18 H18 107.5
C19 C18 C22 109.24(19)
O3 C00I C21 109.57(18)
O3 C00I H00A 109.8
O3 C00I H00B 109.8
C21 C00I H00A 109.8
C21 C00I H00B 109.8
H00A C00I H00B 108.2
C12 C13 H13 119.2
C14 C13 C12 121.6(2)
C14 C13 H13 119.2
C11 C16 H16 119.0
C15 C16 C11 122.0(2)
C15 C16 H16 119.0
O1 C22 C18 109.97(17)
O1 C22 H22A 109.7
O1 C22 H22B 109.7
C18 C22 H22A 109.7
C18 C22 H22B 109.7
H22A C22 H22B 108.2
C3 C4 C5 119.0(2)
C3 C4 H4 120.5
C5 C4 H4 120.5
C21 C9 H9 117.3
C10 C9 C21 125.4(3)
C10 C9 H9 117.3
C18 C19 H19 117.1
C20 C19 C18 125.7(2)
C20 C19 H19 117.1
C13 C14 H14 120.6
C13 C14 C15 118.8(2)
C15 C14 H14 120.6
C16 C15 C14 120.9(2)
C16 C15 H15 119.6
C14 C15 H15 119.6
C19 C20 H20A 120.0
C19 C20 H20B 120.0
H20A C20 H20B 120.0
C9 C10 H10A 120.0
C9 C10 H10B 120.0
H10A C10 H10B 120.0

loop_
_geom_bond_atom_site_label_1
_geom_bond_atom_site_label_2
_geom_bond_distance
O1 C7 1.345(2)
O1 C22 1.451(2)
O3 C17 1.354(2)
O3 C00I 1.446(2)
O2 C7 1.214(2)
O4 C17 1.206(2)
N1 C1 1.366(3)
N1 C21 1.446(3)
N1 H1 0.80(2)
N2 C11 1.368(3)
N2 C18 1.454(3)
N2 H2 0.90(3)
C12 C11 1.418(3)
C12 C17 1.471(3)
C12 C13 1.395(3)
C1 C2 1.413(3)
C1 C6 1.399(3)
C2 C7 1.468(3)
C2 C3 1.394(3)
C21 H21 0.9800
C21 C00I 1.517(3)
C21 C9 1.502(3)
C11 C16 1.401(3)
C6 H6 0.9300
C6 C5 1.372(3)
C3 H3 0.9300
C3 C4 1.366(3)
C5 H5 0.9300
C5 C4 1.380(3)
C18 H18 0.9800
C18 C22 1.516(3)
C18 C19 1.499(3)
C00I H00A 0.9700
C00I H00B 0.9700
C13 H13 0.9300
C13 C14 1.376(3)
C16 H16 0.9300
C16 C15 1.362(3)
C22 H22A 0.9700
C22 H22B 0.9700
C4 H4 0.9300
C9 H9 0.9300
C9 C10 1.292(3)
C19 H19 0.9300
C19 C20 1.275(3)
C14 H14 0.9300
C14 C15 1.383(3)
C15 H15 0.9300
C20 H20A 0.9300
C20 H20B 0.9300
C10 H10A 0.9300
C10 H10B 0.9300
